data_1535280
loop_
_publ_author_name
'Bjornevag, S.V.'
'Hauge, S.'

_publ_section_title
;
 Preparation and crystal structures of
 cis-dichlorobis-(thiourea)selenium(II) and
 cis-dibromobis(thiourea)selenium(II)
;
_journal_name_full 'Acta Chemica Scandinavica, Series A: (28,1974-)'
_journal_page_first 235
_journal_page_last 240
_journal_volume 37
_journal_year 1983
_chemical_formula_sum 'C2 H8 Cl2 N4 S2 Se'
_chemical_name_systematic 'Se (S C (N H2)2)2 Cl2'
_space_group_IT_number 14
_symmetry_space_group_name_Hall '-P 2ybc'
_symmetry_space_group_name_H-M 'P 1 21/c 1'
_cell_angle_alpha 90
_cell_angle_beta 123.025
_cell_angle_gamma 90
_cell_formula_units_Z 4
_cell_length_a 8.41
_cell_length_b 16.522
_cell_length_c 8.465
_cell_volume 986.175
_citation_journal_id_ASTM ACAPCT
_cod_data_source_file Bjornevag_ACAPCT_1983_224.cif
_cod_data_source_block C2H8Cl2N4S2Se1
_cod_original_cell_volume 986.1746
_cod_original_formula_sum 'C2 H8 Cl2 N4 S2 Se1'
_cod_database_code 1535280

loop_
_symmetry_equiv_pos_as_xyz
x,y,z
-x,y+1/2,-z+1/2
-x,-y,-z
x,-y-1/2,z-1/2

loop_
_atom_site_label
_atom_site_type_symbol
_atom_site_fract_x
_atom_site_fract_y
_atom_site_fract_z
_atom_site_occupancy
_atom_site_U_iso_or_equiv
N1 N-3 0.2491 -0.0564 0.181 1 0.0
H6 H+1 -0.0707 0.3209 0.0722 1 0.0
S2 S-2 0.1472 0.19289 0.2069 1 0.0
Cl1 Cl-1 0.747 0.00284 0.4398 1 0.0
Se1 Se+2 0.40601 0.12792 0.27845 1 0.0
C1 C+4 0.2595 -0.0322 0.0404 1 0.0
H3 H+1 0.2157 -0.1319 -0.0886 1 0.0
H1 H+1 0.2278 -0.1071 0.1905 1 0.0
H8 H+1 0.4363 0.2847 0.2271 1 0.0
H2 H+1 0.2635 -0.0218 0.2654 1 0.0
H7 H+1 0.3491 0.3664 0.1482 1 0.0
C2 C+4 0.1796 0.292 0.1501 1 0.0
N4 N-3 0.3392 0.3171 0.1782 1 0.0
N2 N-3 0.2374 -0.0806 -0.0922 1 0.0
N3 N-3 0.0327 0.3391 0.0847 1 0.0
H5 H+1 0.0378 0.3887 0.0536 1 0.0
H4 H+1 0.2444 -0.0616 -0.1841 1 0.0
S1 S-2 0.3022 0.06922 0.0091 1 0.0
Cl2 Cl-1 0.7075 0.23298 0.6511 1 0.0
